data_2208391
loop_
_publ_author_name
'Bi-Zhou Lin'
'Guo-Hua Han'
'Feng Geng'
'Cong Ding'

_publ_section_title
;
 Tris(ethylenediamine)nickel(II) tetraoxomolybdate(VI)
;
_journal_coeditor_code NG2003
_journal_issue 3
_journal_name_full 'Acta Crystallographica Section E'
_journal_page_first m532
_journal_page_last m534
_journal_paper_doi 10.1107/S1600536806004971
_journal_volume 62
_journal_year 2006
_chemical_formula_iupac '[Ni (C2 H8 N2)3] [Mo O4]'
_chemical_formula_moiety 'C6 H24 N6 Ni 2+, Mo O4 2-'
_chemical_formula_sum 'C6 H24 Mo N6 Ni O4'
_chemical_formula_weight 398.96
_chemical_name_systematic
;
Tris(ethylenediamine)nickel(II) tetraoxomolybdate(VI)
;
_space_group_IT_number 165
_symmetry_cell_setting trigonal
_symmetry_space_group_name_Hall '-P 3 2"c'
_symmetry_space_group_name_H-M 'P -3 c 1'
_atom_sites_solution_hydrogens geom
_atom_sites_solution_primary direct
_atom_sites_solution_secondary difmap
_audit_creation_method SHELX-97
_cell_angle_alpha 90.00
_cell_angle_beta 90.00
_cell_angle_gamma 120.00
_cell_formula_units_Z 6
_cell_length_a 16.0024(16)
_cell_length_b 16.0024
_cell_length_c 9.9608(19)
_cell_measurement_reflns_used 200
_cell_measurement_temperature 291(2)
_cell_measurement_theta_max 20
_cell_measurement_theta_min 10
_cell_volume 2209.0(5)
_computing_cell_refinement
;
TEXSAN (Molecular Structure Corporation, 1987)
;
_computing_data_collection
;
MSC/AFC Diffractometer Control Software
(Molecular Structure Corporation, 1987)
;
_computing_data_reduction TEXSAN
_computing_molecular_graphics 'SHELXTL/PC (Sheldrick, 1990)'
_computing_publication_material SHELXL97
_computing_structure_refinement 'SHELXL97 (Sheldrick, 1997)'
_computing_structure_solution 'SHELXS97 (Sheldrick, 1997)'
_diffrn_ambient_temperature 291(2)
_diffrn_measured_fraction_theta_full 0.999
_diffrn_measured_fraction_theta_max 0.999
_diffrn_measurement_device 'Rigaku AFC-5R'
_diffrn_measurement_method \w--2\q
_diffrn_radiation_monochromator graphite
_diffrn_radiation_source 'fine-focus sealed tube'
_diffrn_radiation_type MoK\a
_diffrn_radiation_wavelength 0.71073
_diffrn_reflns_av_R_equivalents 0.0365
_diffrn_reflns_av_sigmaI/netI 0.0264
_diffrn_reflns_limit_h_max 18
_diffrn_reflns_limit_h_min -18
_diffrn_reflns_limit_k_max 21
_diffrn_reflns_limit_k_min -21
_diffrn_reflns_limit_l_max 13
_diffrn_reflns_limit_l_min -13
_diffrn_reflns_number 5355
_diffrn_reflns_theta_full 27.99
_diffrn_reflns_theta_max 27.99
_diffrn_reflns_theta_min 2.55
_diffrn_standards_decay_% 0.18
_diffrn_standards_interval_count 150
_diffrn_standards_number 3
_exptl_absorpt_coefficient_mu 2.146
_exptl_absorpt_correction_T_max 0.8470
_exptl_absorpt_correction_T_min 0.6735
_exptl_absorpt_correction_type psi-scan
_exptl_absorpt_process_details '(North <i>et al.</i>,  1968)'
_exptl_crystal_colour violet
_exptl_crystal_density_diffrn 1.799
_exptl_crystal_density_method 'not measured'
_exptl_crystal_description block
_exptl_crystal_F_000 1224
_exptl_crystal_size_max 0.20
_exptl_crystal_size_mid 0.12
_exptl_crystal_size_min 0.08
_refine_diff_density_max 0.936
_refine_diff_density_min -0.534
_refine_ls_extinction_method none
_refine_ls_goodness_of_fit_ref 1.019
_refine_ls_hydrogen_treatment constr
_refine_ls_matrix_type full
_refine_ls_number_parameters 83
_refine_ls_number_reflns 1785
_refine_ls_number_restraints 0
_refine_ls_restrained_S_all 1.019
_refine_ls_R_factor_all 0.0429
_refine_ls_R_factor_gt 0.0401
_refine_ls_shift/su_max 0.001
_refine_ls_shift/su_mean 0.000
_refine_ls_structure_factor_coef Fsqd
_refine_ls_weighting_details 'calc w=1/[\s^2^(Fo^2^)+(0.0867P)^2^+1.4958P] where P=(Fo^2^+2Fc^2^)/3'
_refine_ls_weighting_scheme calc
_refine_ls_wR_factor_gt 0.1498
_refine_ls_wR_factor_ref 0.1527
_reflns_number_gt 1538
_reflns_number_total 1785
_reflns_threshold_expression I>2\s(I)
_cod_data_source_file ng2003.cif
_cod_data_source_block I
_cod_depositor_comments
;
The following automatic conversions were performed:
'_symmetry_cell_setting' value 'Trigonal' changed to 'trigonal' according
to '/home/saulius/struct/CIF-dictionaries/cif_core.dic' dictionary named
'cif_core.dic' version 2.4.1 from 2010-06-29.

Automatic conversion script
Id: cif_fix_enum 1527 2010-12-29 10:47:43Z saulius 

The following automatic conversions were performed:

'_symmetry_cell_setting' value 'Trigonal' changed to 'trigonal'
according to /home/saulius/struct/CIF-dictionaries/cif_core.dic
dictionary named 'cif_core.dic' version 2.4.1 from 2010-06-29.

Automatic conversion script
Id: cif_fix_values 1715 2011-07-08 13:25:40Z adriana 
;
_cod_original_sg_symbol_H-M 'P-3c1 '
_cod_database_code 2208391

loop_
_symmetry_equiv_pos_as_xyz
'x, y, z'
'-y, x-y, z'
'-x+y, -x, z'
'y, x, -z+1/2'
'x-y, -y, -z+1/2'
'-x, -x+y, -z+1/2'
'-x, -y, -z'
'y, -x+y, -z'
'x-y, x, -z'
'-y, -x, z-1/2'
'-x+y, y, z-1/2'
'x, x-y, z-1/2'

loop_
_atom_site_type_symbol
_atom_site_label
_atom_site_fract_x
_atom_site_fract_y
_atom_site_fract_z
_atom_site_U_iso_or_equiv
_atom_site_adp_type
_atom_site_calc_flag
_atom_site_refinement_flags
_atom_site_occupancy
Ni Ni 0.33135(2) 0.33135(2) 0.2500 0.0317(2) Uani d S 1
Mo Mo 0.0000 0.334817(15) 0.2500 0.0356(2) Uani d S 1
O O1 0.07418(13) 0.43261(13) 0.15839(17) 0.0483(5) Uani d . 1
O O2 0.06951(12) 0.31208(13) 0.36123(16) 0.0431(4) Uani d . 1
N N1 0.40297(17) 0.27074(17) 0.3637(3) 0.0428(5) Uani d . 1
H H1C 0.3957 0.2761 0.4524 0.051 Uiso calc R 1
H H1D 0.3782 0.2079 0.3436 0.051 Uiso calc R 1
N N2 0.4603(2) 0.38995(19) 0.1322(3) 0.0493(6) Uani d . 1
H H2C 0.4458 0.3813 0.0442 0.059 Uiso calc R 1
H H2D 0.4977 0.4536 0.1481 0.059 Uiso calc R 1
N N3 0.25274(18) 0.20474(19) 0.1309(3) 0.0475(6) Uani d . 1
H H3C 0.2574 0.2206 0.0434 0.057 Uiso calc R 1
H H3D 0.2768 0.1650 0.1422 0.057 Uiso calc R 1
C C1 0.5037(2) 0.3249(3) 0.3269(3) 0.0513(7) Uani d . 1
H H1A 0.5372 0.2890 0.3553 0.062 Uiso d . 1
H H1B 0.5369 0.3868 0.3691 0.062 Uiso d . 1
C C2 0.5113(2) 0.3377(2) 0.1724(3) 0.0460(6) Uani d . 1
H H2A 0.5785 0.3742 0.1456 0.055 Uiso calc R 1
H H2B 0.4820 0.2751 0.1288 0.055 Uiso calc R 1
C C3 0.1560(2) 0.1590(2) 0.1721(3) 0.0436(6) Uani d . 1
H H3A 0.1204 0.0942 0.1356 0.052 Uiso calc R 1
H H3B 0.1255 0.1952 0.1427 0.052 Uiso calc R 1

loop_
_atom_site_aniso_label
_atom_site_aniso_U_11
_atom_site_aniso_U_22
_atom_site_aniso_U_33
_atom_site_aniso_U_12
_atom_site_aniso_U_13
_atom_site_aniso_U_23
Ni 0.0324(3) 0.0324(3) 0.0306(4) 0.01642(19) 0.00001(6) -0.00001(6)
Mo 0.0365(2) 0.0363(2) 0.0340(3) 0.01827(12) -0.00001(9) 0.00000(4)
O1 0.0501(10) 0.0460(10) 0.0460(9) 0.0219(8) -0.0011(8) 0.0002(7)
O2 0.0445(9) 0.0446(9) 0.0416(8) 0.0233(8) -0.0011(7) -0.0006(7)
N1 0.0439(12) 0.0447(11) 0.0417(12) 0.0235(10) -0.0011(9) 0.0007(9)
N2 0.0506(14) 0.0502(13) 0.0481(14) 0.0259(11) 0.0026(10) 0.0013(10)
N3 0.0464(12) 0.0460(13) 0.0476(13) 0.0213(10) -0.0018(10) -0.0021(10)
C1 0.0492(15) 0.0560(17) 0.0506(16) 0.0277(13) -0.0011(12) -0.0010(13)
C2 0.0437(14) 0.0510(15) 0.0450(15) 0.0249(12) 0.0024(11) 0.0003(12)
C3 0.0413(13) 0.0421(13) 0.0443(14) 0.0185(11) -0.0019(11) -0.0021(10)

loop_
_atom_type_symbol
_atom_type_description
_atom_type_scat_dispersion_real
_atom_type_scat_dispersion_imag
_atom_type_scat_source
C C 0.0033 0.0016 'International Tables Vol C Tables 4.2.6.8 and 6.1.1.4'
H H 0.0000 0.0000 'International Tables Vol C Tables 4.2.6.8 and 6.1.1.4'
N N 0.0061 0.0033 'International Tables Vol C Tables 4.2.6.8 and 6.1.1.4'
O O 0.0106 0.0060 'International Tables Vol C Tables 4.2.6.8 and 6.1.1.4'
Mo Mo -1.6832 0.6857 'International Tables Vol C Tables 4.2.6.8 and 6.1.1.4'
Ni Ni 0.3393 1.1124 'International Tables Vol C Tables 4.2.6.8 and 6.1.1.4'

loop_
_geom_angle_atom_site_label_1
_geom_angle_atom_site_label_2
_geom_angle_atom_site_label_3
_geom_angle_site_symmetry_1
_geom_angle_site_symmetry_3
_geom_angle
_geom_angle_publ_flag
N3 Ni N3 . 4 79.28(14) yes
N3 Ni N2 . 4 170.85(11) yes
N3 Ni N2 4 4 95.32(11) ?
N3 Ni N2 . . 95.32(11) yes
N3 Ni N2 4 . 170.85(11) ?
N2 Ni N2 4 . 90.95(15) yes
N3 Ni N1 . 4 90.24(10) yes
N3 Ni N1 4 4 93.36(11) ?
N2 Ni N1 4 4 82.65(12) ?
N2 Ni N1 . 4 94.05(10) yes
N3 Ni N1 . . 93.36(11) yes
N3 Ni N1 4 . 90.24(10) yes
N2 Ni N1 4 . 94.05(10) ?
N2 Ni N1 . . 82.65(12) yes
N1 Ni N1 4 . 175.32(13) yes
O1 Mo O1 6 . 109.50(13) yes
O1 Mo O2 6 6 108.27(9) ?
O1 Mo O2 . 6 107.42(8) yes
O1 Mo O2 6 . 107.42(8) ?
O1 Mo O2 . . 108.27(9) yes
O2 Mo O2 6 . 115.85(11) yes
C1 N1 Ni . . 106.35(19) ?
C1 N1 H1C . . 110.5 ?
Ni N1 H1C . . 110.5 ?
C1 N1 H1D . . 110.5 ?
Ni N1 H1D . . 110.5 ?
H1C N1 H1D . . 108.7 ?
C2 N2 Ni . . 106.63(18) ?
C2 N2 H2C . . 110.4 ?
Ni N2 H2C . . 110.4 ?
C2 N2 H2D . . 110.4 ?
Ni N2 H2D . . 110.4 ?
H2C N2 H2D . . 108.6 ?
C3 N3 Ni . . 107.80(19) ?
C3 N3 H3C . . 110.1 ?
Ni N3 H3C . . 110.1 ?
C3 N3 H3D . . 110.1 ?
Ni N3 H3D . . 110.1 ?
H3C N3 H3D . . 108.5 ?
N1 C1 C2 . . 108.7(2) ?
N1 C1 H1A . . 109.9 ?
C2 C1 H1A . . 109.1 ?
N1 C1 H1B . . 112.6 ?
C2 C1 H1B . . 109.5 ?
H1A C1 H1B . . 107.0 ?
N2 C2 C1 . . 108.3(2) ?
N2 C2 H2A . . 110.0 ?
C1 C2 H2A . . 110.0 ?
N2 C2 H2B . . 110.0 ?
C1 C2 H2B . . 110.0 ?
H2A C2 H2B . . 108.4 ?
N3 C3 C3 . 4 105.4(2) ?
N3 C3 H3A . . 110.7 ?
C3 C3 H3A 4 . 110.7 ?
N3 C3 H3B . . 110.7 ?
C3 C3 H3B 4 . 110.7 ?
H3A C3 H3B . . 108.8 ?

loop_
_geom_bond_atom_site_label_1
_geom_bond_atom_site_label_2
_geom_bond_site_symmetry_2
_geom_bond_distance
_geom_bond_publ_flag
Ni N1 4 2.156(2) ?
Ni N2 4 2.140(3) ?
Ni N3 . 2.132(3) yes
Ni N3 4 2.132(3) ?
Ni N2 . 2.140(3) yes
Ni N1 . 2.156(2) yes
Mo O1 6 1.6832(18) ?
Mo O1 . 1.6832(18) yes
Mo O2 6 1.7326(17) ?
Mo O2 . 1.7326(17) yes
N1 C1 . 1.445(4) ?
N1 H1C . 0.9000 ?
N1 H1D . 0.9000 ?
N2 C2 . 1.485(4) ?
N2 H2C . 0.9000 ?
N2 H2D . 0.9000 ?
N3 C3 . 1.403(4) ?
N3 H3C . 0.9000 ?
N3 H3D . 0.9000 ?
C1 C2 . 1.550(5) ?
C1 H1A . 1.0022 ?
C1 H1B . 0.9560 ?
C2 H2A . 0.9700 ?
C2 H2B . 0.9700 ?
C3 C3 4 1.553(5) ?
C3 H3A . 0.9700 ?
C3 H3B . 0.9700 ?

loop_
_geom_hbond_atom_site_label_D
_geom_hbond_atom_site_label_H
_geom_hbond_atom_site_label_A
_geom_hbond_site_symmetry_A
_geom_hbond_distance_DH
_geom_hbond_distance_HA
_geom_hbond_distance_DA
_geom_hbond_angle_DHA
_geom_hbond_publ_flag
N1 H1C O2 8_556 0.90 2.19 3.028(3) 154 yes
N2 H2C O1 8 0.90 2.04 2.934(3) 170 yes
N2 H2D O1 2_665 0.90 2.64 3.510(3) 164 yes
N3 H3C O2 11 0.90 2.42 3.236(3) 152 yes
N3 H3D O2 4 0.90 1.88 2.765(3) 169 yes

loop_
_geom_torsion_atom_site_label_1
_geom_torsion_atom_site_label_2
_geom_torsion_atom_site_label_3
_geom_torsion_atom_site_label_4
_geom_torsion_site_symmetry_1
_geom_torsion_site_symmetry_4
_geom_torsion
N3 Ni N1 C1 . . 112.3(2)
N3 Ni N1 C1 4 . -168.41(18)
N2 Ni N1 C1 4 . -73.1(2)
N2 Ni N1 C1 . . 17.38(17)
N1 Ni N1 C1 4 . -28.01(18)
N3 Ni N2 C2 . . -79.0(2)
N3 Ni N2 C2 4 . -25.6(6)
N2 Ni N2 C2 4 . 107.7(2)
N1 Ni N2 C2 4 . -169.60(18)
N1 Ni N2 C2 . . 13.74(17)
N3 Ni N3 C3 4 . 18.12(14)
N2 Ni N3 C3 4 . -36.3(6)
N2 Ni N3 C3 . . -169.35(19)
N1 Ni N3 C3 4 . -75.3(2)
N1 Ni N3 C3 . . 107.7(2)
Ni N1 C1 C2 . . -44.5(3)
Ni N2 C2 C1 . . -41.0(3)
N1 C1 C2 N2 . . 59.5(4)
Ni N3 C3 C3 . 4 -47.5(3)
